data_7022585
loop_
_publ_author_name
'Monillas, Wesley H.'
'Young, John F.'
'Yap, Glenn P. A.'
'Theopold, Klaus H.'

_publ_section_title
;
 A well-defined model system for the chromium-catalyzed selective
 oligomerization of ethylene.
;
_journal_issue 25
_journal_name_full 'Dalton transactions (Cambridge, England : 2003)'
_journal_page_first 9198
_journal_page_last 9210
_journal_paper_doi 10.1039/c3dt00109a
_journal_volume 42
_journal_year 2013
_chemical_formula_sum 'C68 H104 Cr2 N4'
_chemical_formula_weight 1081.55
_chemical_name_systematic
;
?
;
_space_group_IT_number 2
_symmetry_cell_setting triclinic
_symmetry_space_group_name_Hall '-P 1'
_symmetry_space_group_name_H-M 'P -1'
_atom_sites_solution_hydrogens geom
_atom_sites_solution_primary direct
_atom_sites_solution_secondary difmap
_audit_creation_method SHELXL-97
_cell_angle_alpha 88.750(5)
_cell_angle_beta 74.798(4)
_cell_angle_gamma 88.291(4)
_cell_formula_units_Z 2
_cell_length_a 13.187(4)
_cell_length_b 13.567(4)
_cell_length_c 18.405(6)
_cell_measurement_reflns_used 1011
_cell_measurement_temperature 120(2)
_cell_measurement_theta_max 27.31
_cell_measurement_theta_min 2.65
_cell_volume 3175.8(17)
_computing_cell_refinement 'SAINT (Bruker, 2002)'
_computing_data_collection 'SMART (Bruker, 2002)'
_computing_data_reduction SAINT
_computing_molecular_graphics 'SHELXTL (Sheldrick, 2001)'
_computing_publication_material 'SHELXTL (Sheldrick, 2001)'
_computing_structure_refinement 'SHELXL-97 (Sheldrick, 1997)'
_computing_structure_solution 'SHELXS-97 (Sheldrick, 1990)'
_diffrn_ambient_temperature 120(2)
_diffrn_detector_area_resol_mean 836.6
_diffrn_measured_fraction_theta_full 0.990
_diffrn_measured_fraction_theta_max 0.886
_diffrn_measurement_device_type 'Bruker AXS APEX diffractometer'
_diffrn_measurement_method \w
_diffrn_radiation_monochromator graphite
_diffrn_radiation_source 'fine-focus sealed tube'
_diffrn_radiation_type MoK\a
_diffrn_radiation_wavelength 0.71073
_diffrn_reflns_av_R_equivalents 0.0391
_diffrn_reflns_av_sigmaI/netI 0.0497
_diffrn_reflns_limit_h_max 17
_diffrn_reflns_limit_h_min -16
_diffrn_reflns_limit_k_max 17
_diffrn_reflns_limit_k_min -17
_diffrn_reflns_limit_l_max 24
_diffrn_reflns_limit_l_min -23
_diffrn_reflns_number 33019
_diffrn_reflns_theta_full 22.50
_diffrn_reflns_theta_max 28.12
_diffrn_reflns_theta_min 1.15
_diffrn_standards_decay_% 1
_diffrn_standards_interval_count 0
_diffrn_standards_interval_time 0
_diffrn_standards_number 0
_exptl_absorpt_coefficient_mu 0.383
_exptl_absorpt_correction_T_max 0.9469
_exptl_absorpt_correction_T_min 0.9066
_exptl_absorpt_correction_type multi-scan
_exptl_absorpt_process_details 'SADABS (Sheldrick, 2003)'
_exptl_crystal_colour brown
_exptl_crystal_density_diffrn 1.131
_exptl_crystal_description block
_exptl_crystal_F_000 1176
_exptl_crystal_size_max 0.26
_exptl_crystal_size_mid 0.15
_exptl_crystal_size_min 0.13
_refine_diff_density_max 0.703
_refine_diff_density_min -0.541
_refine_diff_density_rms 0.072
_refine_ls_extinction_method none
_refine_ls_goodness_of_fit_ref 1.059
_refine_ls_hydrogen_treatment mixed
_refine_ls_matrix_type full
_refine_ls_number_parameters 679
_refine_ls_number_reflns 13753
_refine_ls_number_restraints 7
_refine_ls_restrained_S_all 1.068
_refine_ls_R_factor_all 0.0760
_refine_ls_R_factor_gt 0.0584
_refine_ls_shift/su_max 0.012
_refine_ls_shift/su_mean 0.001
_refine_ls_structure_factor_coef Fsqd
_refine_ls_weighting_details 'calc w=1/[\s^2^(Fo^2^)+(0.1037P)^2^+1.2177P] where P=(Fo^2^+2Fc^2^)/3'
_refine_ls_weighting_scheme calc
_refine_ls_wR_factor_gt 0.1620
_refine_ls_wR_factor_ref 0.1831
_reflns_number_gt 10455
_reflns_number_total 13753
_reflns_threshold_expression >2sigma(I)
_cod_data_source_file c3dt00109a.txt
_cod_data_source_block klat247
_cod_depositor_comments
;
The following automatic conversions were performed:

'_symmetry_cell_setting' value 'Triclinic' changed to 'triclinic'
according to /home/saulius/struct/CIF-dictionaries/cif_core.dic
dictionary named 'cif_core.dic' version 2.4.2 from 2011-04-26.

Automatic conversion script
Id: cif_fix_values 1891 2012-01-12 08:04:46Z andrius 
;
_cod_original_sg_symbol_H-M P-1
_cod_database_code 7022585

loop_
_symmetry_equiv_pos_as_xyz
'x, y, z'
'-x, -y, -z'

loop_
_atom_site_label
_atom_site_type_symbol
_atom_site_fract_x
_atom_site_fract_y
_atom_site_fract_z
_atom_site_U_iso_or_equiv
_atom_site_adp_type
_atom_site_occupancy
_atom_site_symmetry_multiplicity
_atom_site_calc_flag
_atom_site_refinement_flags
C7 C 0.4134(2) 0.26966(18) 0.41925(14) 0.0322(5) Uani 1 1 d .
C8 C 0.4933(2) 0.20375(19) 0.38326(15) 0.0345(5) Uani 1 1 d .
H2A H 0.5617 0.2173 0.3875 0.041 Uiso 1 1 calc R
C9 C 0.4856(2) 0.12035(19) 0.34179(15) 0.0343(5) Uani 1 1 d .
C6 C 0.4388(2) 0.3292(2) 0.48096(17) 0.0448(7) Uani 1 1 d .
H4A H 0.3788 0.3728 0.5036 0.067 Uiso 1 1 calc R
H4B H 0.5007 0.3688 0.4594 0.067 Uiso 1 1 calc R
H4C H 0.4533 0.2843 0.5197 0.067 Uiso 1 1 calc R
C10 C 0.5818(2) 0.0507(2) 0.3263(2) 0.0519(8) Uani 1 1 d .
H5A H 0.5697 -0.0056 0.2975 0.078 Uiso 1 1 calc R
H5B H 0.5937 0.0272 0.3742 0.078 Uiso 1 1 calc R
H5C H 0.6435 0.0860 0.2973 0.078 Uiso 1 1 calc R
C16 C 0.23984(19) 0.33545(18) 0.45588(14) 0.0321(5) Uani 1 1 d .
C11 C 0.2261(2) 0.43768(19) 0.44505(16) 0.0389(6) Uani 1 1 d .
C12 C 0.1466(3) 0.4872(2) 0.49844(19) 0.0526(8) Uani 1 1 d .
H8A H 0.1359 0.5561 0.4922 0.063 Uiso 1 1 calc R
C13 C 0.0836(3) 0.4390(3) 0.55971(19) 0.0584(8) Uani 1 1 d .
H9A H 0.0306 0.4746 0.5952 0.070 Uiso 1 1 calc R
C14 C 0.0978(3) 0.3397(2) 0.56925(17) 0.0512(7) Uani 1 1 d .
H10A H 0.0538 0.3068 0.6115 0.061 Uiso 1 1 calc R
C15 C 0.1752(2) 0.2858(2) 0.51837(15) 0.0388(6) Uani 1 1 d .
C17 C 0.2937(3) 0.4959(2) 0.37939(19) 0.0509(8) Uani 1 1 d .
H12A H 0.3349 0.4480 0.3417 0.061 Uiso 1 1 calc R
C18 C 0.2276(3) 0.5632(2) 0.3402(2) 0.0569(8) Uani 1 1 d .
H13A H 0.1774 0.5234 0.3234 0.085 Uiso 1 1 calc R
H13B H 0.2739 0.5962 0.2967 0.085 Uiso 1 1 calc R
H13C H 0.1892 0.6128 0.3757 0.085 Uiso 1 1 calc R
C19 C 0.3717(3) 0.5598(3) 0.4052(3) 0.0803(13) Uani 1 1 d .
H14A H 0.4150 0.5178 0.4298 0.120 Uiso 1 1 calc R
H14B H 0.3328 0.6089 0.4409 0.120 Uiso 1 1 calc R
H14C H 0.4170 0.5934 0.3615 0.120 Uiso 1 1 calc R
C20 C 0.1881(3) 0.1759(2) 0.53214(19) 0.0573(9) Uani 1 1 d .
H15A H 0.2294 0.1465 0.4836 0.069 Uiso 1 1 calc R
C21 C 0.0835(4) 0.1239(3) 0.5559(3) 0.0922(15) Uani 1 1 d .
H16A H 0.0963 0.0533 0.5634 0.138 Uiso 1 1 calc R
H16B H 0.0463 0.1329 0.5165 0.138 Uiso 1 1 calc R
H16C H 0.0407 0.1519 0.6030 0.138 Uiso 1 1 calc R
C22 C 0.2493(5) 0.1552(4) 0.5901(4) 0.114(2) Uani 1 1 d .
H17A H 0.2567 0.0838 0.5971 0.171 Uiso 1 1 calc R
H17B H 0.2117 0.1848 0.6381 0.171 Uiso 1 1 calc R
H17C H 0.3192 0.1837 0.5727 0.171 Uiso 1 1 calc R
C28 C 0.4054(2) -0.00197(18) 0.28993(15) 0.0333(5) Uani 1 1 d .
C23 C 0.3689(2) -0.07959(19) 0.34112(17) 0.0408(6) Uani 1 1 d .
C24 C 0.3897(3) -0.1762(2) 0.3156(2) 0.0522(8) Uani 1 1 d .
H20A H 0.3672 -0.2297 0.3497 0.063 Uiso 1 1 calc R
C25 C 0.4425(3) -0.1952(2) 0.2417(2) 0.0584(9) Uani 1 1 d .
H21A H 0.4591 -0.2613 0.2258 0.070 Uiso 1 1 calc R
C26 C 0.4708(3) -0.1185(2) 0.19127(19) 0.0482(7) Uani 1 1 d .
H22A H 0.5035 -0.1325 0.1400 0.058 Uiso 1 1 calc R
C27 C 0.4527(2) -0.02040(19) 0.21362(16) 0.0382(6) Uani 1 1 d .
C29 C 0.3114(3) -0.0624(2) 0.42278(17) 0.0494(7) Uani 1 1 d .
H24A H 0.2948 0.0098 0.4288 0.059 Uiso 1 1 calc R
C30 C 0.3783(4) -0.0922(5) 0.4762(3) 0.1015(17) Uani 1 1 d .
H25A H 0.4443 -0.0567 0.4621 0.152 Uiso 1 1 calc R
H25B H 0.3934 -0.1634 0.4730 0.152 Uiso 1 1 calc R
H25C H 0.3399 -0.0758 0.5279 0.152 Uiso 1 1 calc R
C31 C 0.2081(4) -0.1161(3) 0.4445(2) 0.0798(12) Uani 1 1 d .
H26A H 0.1655 -0.0963 0.4101 0.120 Uiso 1 1 calc R
H26B H 0.1699 -0.0993 0.4962 0.120 Uiso 1 1 calc R
H26C H 0.2222 -0.1875 0.4414 0.120 Uiso 1 1 calc R
C32 C 0.4883(2) 0.0617(2) 0.15635(17) 0.0433(6) Uani 1 1 d .
H27A H 0.4698 0.1262 0.1825 0.052 Uiso 1 1 calc R
C33 C 0.4346(3) 0.0587(3) 0.0938(2) 0.0611(9) Uani 1 1 d .
H28A H 0.4588 0.1131 0.0581 0.092 Uiso 1 1 calc R
H28B H 0.3583 0.0653 0.1148 0.092 Uiso 1 1 calc R
H28C H 0.4515 -0.0042 0.0676 0.092 Uiso 1 1 calc R
C34 C 0.6073(3) 0.0580(5) 0.1197(3) 0.121(2) Uani 1 1 d .
H29A H 0.6451 0.0608 0.1588 0.181 Uiso 1 1 calc R
H29B H 0.6262 0.1143 0.0850 0.181 Uiso 1 1 calc R
H29C H 0.6264 -0.0035 0.0918 0.181 Uiso 1 1 calc R
C36 C 0.3083(2) 0.26788(19) 0.04030(15) 0.0368(6) Uani 1 1 d .
C37 C 0.2675(2) 0.1866(2) 0.01327(15) 0.0397(6) Uani 1 1 d .
H31A H 0.2988 0.1712 -0.0380 0.048 Uiso 1 1 calc R
C38 C 0.1870(2) 0.12456(18) 0.05128(15) 0.0359(6) Uani 1 1 d .
C35 C 0.3855(3) 0.3273(2) -0.01966(17) 0.0538(8) Uani 1 1 d .
H33A H 0.4095 0.3831 0.0039 0.081 Uiso 1 1 calc R
H33B H 0.3506 0.3520 -0.0576 0.081 Uiso 1 1 calc R
H33C H 0.4460 0.2850 -0.0438 0.081 Uiso 1 1 calc R
C39 C 0.1407(3) 0.0637(2) -0.00048(17) 0.0484(7) Uani 1 1 d .
H34A H 0.0846 0.0229 0.0300 0.073 Uiso 1 1 calc R
H34B H 0.1959 0.0212 -0.0314 0.073 Uiso 1 1 calc R
H34C H 0.1118 0.1080 -0.0332 0.073 Uiso 1 1 calc R
C40 C 0.4087(2) 0.41850(19) 0.13472(15) 0.0373(6) Uani 1 1 d .
C41 C 0.4299(3) 0.5176(2) 0.14245(17) 0.0464(7) Uani 1 1 d .
H36A H 0.4957 0.5340 0.1502 0.056 Uiso 1 1 calc R
C42 C 0.3578(3) 0.5919(2) 0.13905(18) 0.0520(8) Uani 1 1 d .
H37A H 0.3747 0.6588 0.1432 0.062 Uiso 1 1 calc R
C43 C 0.2612(3) 0.5689(2) 0.12958(18) 0.0497(7) Uani 1 1 d .
H38A H 0.2113 0.6202 0.1277 0.060 Uiso 1 1 calc R
C44 C 0.2356(2) 0.4713(2) 0.12268(17) 0.0434(7) Uani 1 1 d .
C45 C 0.3106(2) 0.39583(18) 0.12390(14) 0.0346(5) Uani 1 1 d .
C46 C 0.4927(2) 0.3412(2) 0.13610(16) 0.0426(6) Uani 1 1 d .
H41A H 0.4686 0.2766 0.1225 0.051 Uiso 1 1 calc R
C47 C 0.5990(3) 0.3638(3) 0.0800(2) 0.0644(10) Uani 1 1 d .
H42A H 0.5894 0.3706 0.0291 0.097 Uiso 1 1 calc R
H42B H 0.6495 0.3097 0.0813 0.097 Uiso 1 1 calc R
H42C H 0.6256 0.4254 0.0939 0.097 Uiso 1 1 calc R
C48 C 0.5100(3) 0.3307(3) 0.21500(18) 0.0533(8) Uani 1 1 d .
H43A H 0.4430 0.3169 0.2515 0.080 Uiso 1 1 calc R
H43B H 0.5376 0.3921 0.2282 0.080 Uiso 1 1 calc R
H43C H 0.5603 0.2763 0.2158 0.080 Uiso 1 1 calc R
C49 C 0.1283(3) 0.4500(2) 0.1109(2) 0.0629(10) Uani 1 1 d .
H44A H 0.1138 0.3795 0.1258 0.076 Uiso 1 1 calc R
C50 C 0.0402(3) 0.5116(4) 0.1605(4) 0.1048(19) Uani 1 1 d .
H45A H -0.0268 0.4950 0.1507 0.157 Uiso 1 1 calc R
H45B H 0.0534 0.5817 0.1494 0.157 Uiso 1 1 calc R
H45C H 0.0371 0.4977 0.2135 0.157 Uiso 1 1 calc R
C51 C 0.1290(4) 0.4600(4) 0.0279(3) 0.0997(17) Uani 1 1 d .
H46A H 0.0592 0.4457 0.0221 0.149 Uiso 1 1 calc R
H46B H 0.1810 0.4133 -0.0017 0.149 Uiso 1 1 calc R
H46C H 0.1474 0.5274 0.0100 0.149 Uiso 1 1 calc R
C57 C 0.0561(2) 0.06285(19) 0.15375(15) 0.0355(6) Uani 1 1 d .
C52 C -0.0421(2) 0.1105(2) 0.16041(18) 0.0463(7) Uani 1 1 d .
C53 C -0.1328(3) 0.0549(3) 0.1862(2) 0.0611(9) Uani 1 1 d .
H49A H -0.1998 0.0859 0.1913 0.073 Uiso 1 1 calc R
C54 C -0.1268(3) -0.0432(3) 0.2043(2) 0.0676(11) Uani 1 1 d .
H50A H -0.1892 -0.0797 0.2210 0.081 Uiso 1 1 calc R
C55 C -0.0309(3) -0.0886(3) 0.19823(19) 0.0571(9) Uani 1 1 d .
H51A H -0.0280 -0.1565 0.2114 0.069 Uiso 1 1 calc R
C56 C 0.0634(2) -0.0374(2) 0.17300(15) 0.0397(6) Uani 1 1 d .
C58 C -0.0546(3) 0.2180(3) 0.1408(3) 0.0715(12) Uani 1 1 d .
H53A H 0.0135 0.2508 0.1373 0.086 Uiso 1 1 calc R
C59 C -0.0806(5) 0.2301(4) 0.0639(3) 0.1068(18) Uani 1 1 d .
H54A H -0.0244 0.1990 0.0248 0.160 Uiso 1 1 calc R
H54B H -0.0866 0.3004 0.0519 0.160 Uiso 1 1 calc R
H54C H -0.1473 0.1984 0.0663 0.160 Uiso 1 1 calc R
C60 C -0.1409(4) 0.2705(4) 0.2008(4) 0.113(2) Uani 1 1 d .
H55A H -0.1244 0.2646 0.2496 0.169 Uiso 1 1 calc R
H55B H -0.2086 0.2402 0.2042 0.169 Uiso 1 1 calc R
H55C H -0.1450 0.3404 0.1869 0.169 Uiso 1 1 calc R
C61 C 0.1671(2) -0.0923(2) 0.16733(17) 0.0453(7) Uani 1 1 d .
H56A H 0.2209 -0.0420 0.1676 0.054 Uiso 1 1 calc R
C62 C 0.2056(4) -0.1503(3) 0.0947(2) 0.0839(13) Uani 1 1 d .
H57A H 0.2095 -0.1060 0.0514 0.126 Uiso 1 1 calc R
H57B H 0.1566 -0.2030 0.0942 0.126 Uiso 1 1 calc R
H57C H 0.2755 -0.1792 0.0921 0.126 Uiso 1 1 calc R
C63 C 0.1634(3) -0.1632(2) 0.2341(2) 0.0581(8) Uani 1 1 d .
H58A H 0.1371 -0.1276 0.2814 0.087 Uiso 1 1 calc R
H58B H 0.2342 -0.1900 0.2311 0.087 Uiso 1 1 calc R
H58C H 0.1165 -0.2174 0.2325 0.087 Uiso 1 1 calc R
C1 C 0.1710(2) 0.31638(19) 0.28890(16) 0.0353(6) Uani 1 1 d .
C2 C 0.0547(3) 0.3096(3) 0.3223(3) 0.0969(18) Uani 1 1 d .
H60A H 0.0316 0.3675 0.3550 0.116 Uiso 1 1 calc R
H60B H 0.0204 0.3162 0.2806 0.116 Uiso 1 1 calc R
C3 C 0.0146(3) 0.2234(3) 0.3656(3) 0.0825(14) Uani 1 1 d .
H61A H -0.0629 0.2283 0.3754 0.099 Uiso 1 1 calc R
H61B H 0.0305 0.2296 0.4149 0.099 Uiso 1 1 calc R
C4 C 0.0447(3) 0.1245(3) 0.3412(2) 0.0841(15) Uani 1 1 d .
H62A H 0.0008 0.1065 0.3076 0.101 Uiso 1 1 calc R
H62B H 0.0246 0.0809 0.3863 0.101 Uiso 1 1 calc R
C5 C 0.1604(2) 0.0974(2) 0.29998(16) 0.0357(6) Uani 1 1 d .
C64 C 0.7198(7) 0.4095(10) 0.3667(5) 0.251(8) Uani 1 1 d D
H64A H 0.6580 0.3761 0.3974 0.377 Uiso 1 1 calc R
H64B H 0.7608 0.4345 0.3994 0.377 Uiso 1 1 calc R
H64C H 0.7634 0.3629 0.3310 0.377 Uiso 1 1 calc R
C65 C 0.6898(9) 0.4828(8) 0.3298(10) 0.292(12) Uani 1 1 d D
H65A H 0.6541 0.4484 0.2969 0.351 Uiso 1 1 calc R
H65B H 0.6321 0.5134 0.3691 0.351 Uiso 1 1 calc R
C66 C 0.7283(9) 0.5600(10) 0.2876(5) 0.242(9) Uani 1 1 d D
H66A H 0.7940 0.5329 0.2538 0.290 Uiso 1 1 calc R
H66B H 0.7515 0.6020 0.3232 0.290 Uiso 1 1 calc R
C67 C 0.6947(11) 0.6260(10) 0.2433(10) 0.328(13) Uani 1 1 d D
H67A H 0.6382 0.6659 0.2769 0.394 Uiso 1 1 calc R
H67B H 0.6607 0.5880 0.2112 0.394 Uiso 1 1 calc R
C68 C 0.7626(11) 0.6949(7) 0.1938(8) 0.248(7) Uani 1 1 d D
H68A H 0.7198 0.7440 0.1746 0.373 Uiso 1 1 calc R
H68B H 0.8089 0.6593 0.1516 0.373 Uiso 1 1 calc R
H68C H 0.8053 0.7281 0.2218 0.373 Uiso 1 1 calc R
Cr1 Cr 0.27792(3) 0.19764(3) 0.31931(2) 0.02584(12) Uani 1 1 d .
Cr2 Cr 0.20779(3) 0.20488(3) 0.20231(2) 0.02619(12) Uani 1 1 d .
H59A H 0.203(2) 0.337(2) 0.3225(16) 0.031 Uiso 1 1 d .
H63A H 0.189(2) 0.077(2) 0.3313(17) 0.031 Uiso 1 1 d .
H59B H 0.186(2) 0.371(2) 0.2562(16) 0.031 Uiso 1 1 d .
H63B H 0.162(2) 0.049(2) 0.2705(16) 0.031 Uiso 1 1 d .
N1 N 0.32066(16) 0.27890(14) 0.40343(11) 0.0286(4) Uani 1 1 d .
N2 N 0.40059(16) 0.09796(14) 0.31875(12) 0.0298(4) Uani 1 1 d .
N3 N 0.28314(16) 0.29571(15) 0.11228(12) 0.0318(4) Uani 1 1 d .
N4 N 0.15071(16) 0.11973(15) 0.12569(12) 0.0317(4) Uani 1 1 d .

loop_
_atom_site_aniso_label
_atom_site_aniso_U_11
_atom_site_aniso_U_22
_atom_site_aniso_U_33
_atom_site_aniso_U_23
_atom_site_aniso_U_13
_atom_site_aniso_U_12
C7 0.0364(13) 0.0310(12) 0.0310(13) -0.0009(10) -0.0117(11) -0.0057(10)
C8 0.0306(12) 0.0383(13) 0.0388(14) -0.0025(11) -0.0164(11) -0.0041(10)
C9 0.0323(13) 0.0368(13) 0.0362(13) -0.0015(11) -0.0135(11) 0.0011(10)
C6 0.0513(17) 0.0437(15) 0.0471(16) -0.0118(13) -0.0259(14) -0.0007(13)
C10 0.0381(15) 0.0573(18) 0.067(2) -0.0182(16) -0.0258(15) 0.0112(13)
C16 0.0324(13) 0.0332(12) 0.0322(13) -0.0070(10) -0.0104(10) -0.0031(10)
C11 0.0427(15) 0.0333(13) 0.0402(15) -0.0076(11) -0.0096(12) 0.0001(11)
C12 0.059(2) 0.0435(16) 0.0515(18) -0.0126(14) -0.0079(15) 0.0102(14)
C13 0.055(2) 0.065(2) 0.0466(18) -0.0169(16) 0.0015(15) 0.0135(16)
C14 0.0487(17) 0.0624(19) 0.0363(15) -0.0033(14) -0.0002(13) -0.0007(15)
C15 0.0427(15) 0.0440(14) 0.0284(13) -0.0049(11) -0.0067(11) -0.0040(12)
C17 0.0594(19) 0.0277(13) 0.0576(19) -0.0006(13) -0.0010(15) -0.0014(13)
C18 0.077(2) 0.0397(16) 0.0519(19) -0.0005(14) -0.0133(17) -0.0041(15)
C19 0.069(2) 0.050(2) 0.127(4) 0.028(2) -0.037(3) -0.0154(18)
C20 0.072(2) 0.0451(17) 0.0416(17) 0.0061(14) 0.0082(16) -0.0076(16)
C21 0.111(4) 0.078(3) 0.087(3) 0.023(2) -0.021(3) -0.048(3)
C22 0.117(4) 0.083(3) 0.158(5) 0.063(3) -0.068(4) -0.013(3)
C28 0.0353(13) 0.0302(12) 0.0394(14) -0.0039(10) -0.0190(11) 0.0037(10)
C23 0.0511(16) 0.0312(12) 0.0482(16) -0.0026(11) -0.0273(14) 0.0025(11)
C24 0.074(2) 0.0294(13) 0.062(2) 0.0013(13) -0.0344(18) 0.0033(13)
C25 0.078(2) 0.0326(14) 0.074(2) -0.0184(15) -0.037(2) 0.0150(15)
C26 0.0538(18) 0.0426(15) 0.0510(17) -0.0157(13) -0.0186(15) 0.0100(13)
C27 0.0375(14) 0.0369(13) 0.0442(15) -0.0079(11) -0.0178(12) 0.0054(11)
C29 0.072(2) 0.0369(14) 0.0431(16) 0.0064(12) -0.0219(15) -0.0018(14)
C30 0.104(4) 0.157(5) 0.056(3) 0.004(3) -0.043(3) -0.001(3)
C31 0.087(3) 0.087(3) 0.060(2) 0.008(2) -0.008(2) -0.024(2)
C32 0.0425(15) 0.0466(15) 0.0402(15) -0.0064(12) -0.0095(13) 0.0006(12)
C33 0.069(2) 0.065(2) 0.053(2) 0.0060(17) -0.0225(17) -0.0042(18)
C34 0.042(2) 0.182(6) 0.138(5) 0.083(4) -0.028(3) -0.024(3)
C36 0.0394(14) 0.0361(13) 0.0352(14) 0.0051(11) -0.0097(11) -0.0068(11)
C37 0.0498(16) 0.0418(14) 0.0269(12) -0.0026(11) -0.0084(11) -0.0035(12)
C38 0.0426(14) 0.0329(12) 0.0346(13) -0.0037(10) -0.0140(12) -0.0024(11)
C35 0.066(2) 0.0591(19) 0.0338(15) 0.0073(14) -0.0063(14) -0.0222(16)
C39 0.0599(19) 0.0490(16) 0.0419(16) -0.0069(13) -0.0216(14) -0.0108(14)
C40 0.0415(14) 0.0375(13) 0.0320(13) 0.0042(11) -0.0077(11) -0.0101(11)
C41 0.0548(18) 0.0453(15) 0.0413(16) 0.0056(13) -0.0148(14) -0.0211(14)
C42 0.074(2) 0.0324(14) 0.0495(18) 0.0022(13) -0.0138(16) -0.0149(14)
C43 0.063(2) 0.0318(13) 0.0509(18) 0.0058(13) -0.0094(15) -0.0002(13)
C44 0.0468(16) 0.0339(13) 0.0488(17) 0.0091(12) -0.0120(13) -0.0044(12)
C45 0.0415(14) 0.0304(12) 0.0322(13) 0.0067(10) -0.0099(11) -0.0080(11)
C46 0.0361(14) 0.0490(16) 0.0431(16) 0.0059(13) -0.0109(12) -0.0084(12)
C47 0.0458(18) 0.086(3) 0.055(2) 0.0150(19) -0.0019(16) -0.0067(17)
C48 0.0497(18) 0.065(2) 0.0481(18) 0.0158(15) -0.0183(15) -0.0115(15)
C49 0.0508(19) 0.0422(16) 0.103(3) 0.0194(18) -0.034(2) -0.0012(14)
C50 0.054(2) 0.083(3) 0.169(6) 0.018(3) -0.018(3) 0.014(2)
C51 0.092(3) 0.105(4) 0.127(4) 0.012(3) -0.075(3) 0.002(3)
C57 0.0340(13) 0.0415(13) 0.0342(13) -0.0070(11) -0.0131(11) -0.0104(11)
C52 0.0372(15) 0.0560(17) 0.0520(17) -0.0073(14) -0.0215(13) -0.0069(13)
C53 0.0340(16) 0.092(3) 0.062(2) -0.0009(19) -0.0190(15) -0.0135(16)
C54 0.0476(19) 0.094(3) 0.067(2) 0.016(2) -0.0233(17) -0.0358(19)
C55 0.061(2) 0.0589(19) 0.057(2) 0.0135(16) -0.0220(16) -0.0315(17)
C56 0.0450(15) 0.0413(14) 0.0356(14) -0.0013(11) -0.0141(12) -0.0138(12)
C58 0.0442(18) 0.0525(19) 0.128(4) -0.011(2) -0.040(2) 0.0038(15)
C59 0.119(4) 0.087(3) 0.111(4) 0.029(3) -0.031(3) 0.032(3)
C60 0.090(3) 0.103(4) 0.167(6) -0.060(4) -0.074(4) 0.042(3)
C61 0.0559(18) 0.0302(13) 0.0496(17) -0.0020(12) -0.0129(14) -0.0071(12)
C62 0.134(4) 0.057(2) 0.054(2) -0.0035(18) -0.014(2) 0.027(2)
C63 0.072(2) 0.0486(17) 0.058(2) 0.0040(15) -0.0261(18) -0.0052(16)
C1 0.0403(14) 0.0297(12) 0.0391(14) -0.0050(11) -0.0161(12) 0.0037(11)
C2 0.0358(18) 0.058(2) 0.179(5) -0.041(3) 0.006(2) 0.0049(16)
C3 0.0407(19) 0.109(3) 0.078(3) 0.024(3) 0.0157(18) 0.017(2)
C4 0.077(3) 0.074(3) 0.075(3) -0.023(2) 0.033(2) -0.041(2)
C5 0.0457(15) 0.0322(13) 0.0349(14) 0.0024(11) -0.0198(12) -0.0112(11)
C64 0.163(9) 0.46(2) 0.103(6) -0.092(9) 0.039(6) -0.172(11)
C65 0.181(11) 0.233(14) 0.52(3) -0.194(17) -0.202(16) 0.128(11)
C66 0.206(12) 0.40(2) 0.102(6) -0.005(9) 0.015(7) -0.172(14)
C67 0.284(19) 0.240(16) 0.55(4) -0.11(2) -0.27(2) 0.135(15)
C68 0.39(2) 0.128(8) 0.306(16) 0.036(9) -0.219(15) -0.062(10)
Cr1 0.0264(2) 0.02418(19) 0.0282(2) -0.00139(15) -0.00933(16) -0.00137(14)
Cr2 0.0265(2) 0.02444(19) 0.0286(2) -0.00039(15) -0.00858(16) -0.00268(14)
N1 0.0312(10) 0.0285(9) 0.0267(10) -0.0016(8) -0.0081(8) -0.0032(8)
N2 0.0319(10) 0.0271(9) 0.0326(11) -0.0036(8) -0.0121(9) 0.0004(8)
N3 0.0342(11) 0.0285(10) 0.0340(11) 0.0019(8) -0.0109(9) -0.0049(8)
N4 0.0321(11) 0.0313(10) 0.0336(11) -0.0019(8) -0.0113(9) -0.0044(8)

loop_
_atom_type_symbol
_atom_type_description
_atom_type_scat_dispersion_real
_atom_type_scat_dispersion_imag
_atom_type_scat_source
C C 0.0033 0.0016 'International Tables Vol C Tables 4.2.6.8 and 6.1.1.4'
H H 0.0000 0.0000 'International Tables Vol C Tables 4.2.6.8 and 6.1.1.4'
N N 0.0061 0.0033 'International Tables Vol C Tables 4.2.6.8 and 6.1.1.4'
Cr Cr 0.3209 0.6236 'International Tables Vol C Tables 4.2.6.8 and 6.1.1.4'

loop_
_geom_angle_atom_site_label_1
_geom_angle_atom_site_label_2
_geom_angle_atom_site_label_3
_geom_angle
N1 C7 C8 123.8(2)
N1 C7 C6 121.6(2)
C8 C7 C6 114.6(2)
C7 C8 C9 128.5(2)
N2 C9 C8 124.7(2)
N2 C9 C10 120.5(2)
C8 C9 C10 114.7(2)
C11 C16 C15 120.6(2)
C11 C16 N1 121.0(2)
C15 C16 N1 118.4(2)
C12 C11 C16 117.6(3)
C12 C11 C17 119.1(3)
C16 C11 C17 123.3(2)
C13 C12 C11 122.0(3)
C14 C13 C12 119.7(3)
C13 C14 C15 121.3(3)
C14 C15 C16 118.8(3)
C14 C15 C20 119.1(3)
C16 C15 C20 122.1(2)
C11 C17 C19 111.2(3)
C11 C17 C18 112.3(3)
C19 C17 C18 108.5(2)
C22 C20 C15 111.8(3)
C22 C20 C21 109.4(3)
C15 C20 C21 112.7(3)
C27 C28 C23 121.0(2)
C27 C28 N2 120.2(2)
C23 C28 N2 118.6(2)
C24 C23 C28 118.2(3)
C24 C23 C29 119.2(3)
C28 C23 C29 122.6(2)
C25 C24 C23 121.1(3)
C26 C25 C24 119.9(3)
C25 C26 C27 121.5(3)
C26 C27 C28 118.0(3)
C26 C27 C32 119.6(3)
C28 C27 C32 122.4(2)
C23 C29 C31 111.2(3)
C23 C29 C30 112.3(3)
C31 C29 C30 110.0(3)
C33 C32 C27 111.6(2)
C33 C32 C34 107.1(3)
C27 C32 C34 113.1(3)
N3 C36 C37 124.9(2)
N3 C36 C35 120.3(2)
C37 C36 C35 114.8(2)
C36 C37 C38 129.0(3)
N4 C38 C37 124.0(2)
N4 C38 C39 121.8(2)
C37 C38 C39 114.2(2)
C41 C40 C45 118.2(3)
C41 C40 C46 118.9(2)
C45 C40 C46 122.8(2)
C42 C41 C40 121.7(3)
C41 C42 C43 119.7(3)
C42 C43 C44 120.8(3)
C43 C44 C45 119.3(3)
C43 C44 C49 118.7(3)
C45 C44 C49 121.9(2)
C40 C45 C44 120.2(2)
C40 C45 N3 122.2(2)
C44 C45 N3 117.6(2)
C40 C46 C48 110.7(3)
C40 C46 C47 112.9(2)
C48 C46 C47 108.3(3)
C50 C49 C44 112.8(4)
C50 C49 C51 111.7(4)
C44 C49 C51 111.4(3)
C52 C57 C56 121.1(2)
C52 C57 N4 118.4(2)
C56 C57 N4 120.4(2)
C53 C52 C57 118.2(3)
C53 C52 C58 118.4(3)
C57 C52 C58 123.4(3)
C54 C53 C52 121.3(3)
C53 C54 C55 120.1(3)
C54 C55 C56 121.7(3)
C57 C56 C55 117.6(3)
C57 C56 C61 123.3(2)
C55 C56 C61 119.1(3)
C52 C58 C60 112.0(4)
C52 C58 C59 111.0(3)
C60 C58 C59 108.8(4)
C56 C61 C62 113.1(3)
C56 C61 C63 112.9(3)
C62 C61 C63 108.3(3)
C2 C1 Cr2 104.5(2)
C2 C1 Cr1 118.5(3)
Cr2 C1 Cr1 70.27(8)
C3 C2 C1 118.9(3)
C2 C3 C4 123.8(4)
C3 C4 C5 120.8(3)
C4 C5 Cr1 115.1(2)
C4 C5 Cr2 106.4(2)
Cr1 C5 Cr2 70.04(8)
C66 C65 C64 140.5(13)
C65 C66 C67 136.9(14)
C66 C67 C68 123.6(13)
N2 Cr1 N1 89.42(8)
N2 Cr1 C5 100.14(10)
N1 Cr1 C5 143.35(10)
N2 Cr1 C1 164.71(10)
N1 Cr1 C1 96.20(9)
C5 Cr1 C1 83.78(10)
N2 Cr1 Cr2 117.05(6)
N1 Cr1 Cr2 146.45(6)
C5 Cr1 Cr2 56.16(7)
C1 Cr1 Cr2 53.14(7)
N3 Cr2 N4 89.14(8)
N3 Cr2 C1 97.82(10)
N4 Cr2 C1 146.41(9)
N3 Cr2 C5 168.19(9)
N4 Cr2 C5 95.34(9)
C1 Cr2 C5 84.47(11)
N3 Cr2 Cr1 118.12(6)
N4 Cr2 Cr1 144.86(6)
C1 Cr2 Cr1 56.59(7)
C5 Cr2 Cr1 53.80(7)
C7 N1 C16 116.3(2)
C7 N1 Cr1 124.08(17)
C16 N1 Cr1 118.71(15)
C9 N2 C28 113.3(2)
C9 N2 Cr1 123.34(16)
C28 N2 Cr1 123.33(15)
C36 N3 C45 114.8(2)
C36 N3 Cr2 123.62(16)
C45 N3 Cr2 121.56(16)
C38 N4 C57 115.5(2)
C38 N4 Cr2 124.40(16)
C57 N4 Cr2 119.50(16)

loop_
_geom_bond_atom_site_label_1
_geom_bond_atom_site_label_2
_geom_bond_distance
C7 N1 1.331(3)
C7 C8 1.397(4)
C7 C6 1.520(3)
C8 C9 1.399(4)
C9 N2 1.343(3)
C9 C10 1.527(4)
C16 C11 1.410(4)
C16 C15 1.410(4)
C16 N1 1.449(3)
C11 C12 1.400(4)
C11 C17 1.522(4)
C12 C13 1.378(5)
C13 C14 1.369(5)
C14 C15 1.392(4)
C15 C20 1.520(4)
C17 C19 1.537(5)
C17 C18 1.539(5)
C20 C22 1.514(6)
C20 C21 1.523(5)
C28 C27 1.404(4)
C28 C23 1.406(4)
C28 N2 1.460(3)
C23 C24 1.397(4)
C23 C29 1.515(4)
C24 C25 1.382(5)
C25 C26 1.372(5)
C26 C27 1.397(4)
C27 C32 1.514(4)
C29 C31 1.519(5)
C29 C30 1.525(5)
C32 C33 1.504(4)
C32 C34 1.537(5)
C36 N3 1.338(3)
C36 C37 1.398(4)
C36 C35 1.524(4)
C37 C38 1.401(4)
C38 N4 1.328(3)
C38 C39 1.527(4)
C40 C41 1.399(4)
C40 C45 1.403(4)
C40 C46 1.507(4)
C41 C42 1.378(5)
C42 C43 1.376(5)
C43 C44 1.393(4)
C44 C45 1.406(4)
C44 C49 1.524(4)
C45 N3 1.451(3)
C46 C48 1.531(4)
C46 C47 1.542(4)
C49 C50 1.517(6)
C49 C51 1.528(6)
C57 C52 1.406(4)
C57 C56 1.405(4)
C57 N4 1.457(3)
C52 C53 1.402(4)
C52 C58 1.509(5)
C53 C54 1.370(5)
C54 C55 1.368(5)
C55 C56 1.407(4)
C56 C61 1.518(4)
C58 C60 1.533(6)
C58 C59 1.545(7)
C61 C62 1.526(5)
C61 C63 1.537(4)
C1 C2 1.500(4)
C1 Cr2 2.172(3)
C1 Cr1 2.266(3)
C2 C3 1.434(6)
C3 C4 1.436(6)
C4 C5 1.553(5)
C5 Cr1 2.194(3)
C5 Cr2 2.258(3)
C64 C65 1.301(11)
C65 C66 1.322(12)
C66 C67 1.341(11)
C67 C68 1.446(14)
Cr1 N2 2.075(2)
Cr1 N1 2.121(2)
Cr1 Cr2 2.5557(8)
Cr2 N3 2.091(2)
Cr2 N4 2.138(2)

loop_
_geom_torsion_atom_site_label_1
_geom_torsion_atom_site_label_2
_geom_torsion_atom_site_label_3
_geom_torsion_atom_site_label_4
_geom_torsion
N1 C7 C8 C9 -18.8(4)
C6 C7 C8 C9 159.3(3)
C7 C8 C9 N2 11.7(5)
C7 C8 C9 C10 -165.7(3)
C15 C16 C11 C12 0.2(4)
N1 C16 C11 C12 -179.7(2)
C15 C16 C11 C17 179.3(3)
N1 C16 C11 C17 -0.5(4)
C16 C11 C12 C13 0.1(5)
C17 C11 C12 C13 -179.1(3)
C11 C12 C13 C14 -0.4(5)
C12 C13 C14 C15 0.4(5)
C13 C14 C15 C16 -0.1(5)
C13 C14 C15 C20 179.4(3)
C11 C16 C15 C14 -0.2(4)
N1 C16 C15 C14 179.7(2)
C11 C16 C15 C20 -179.6(3)
N1 C16 C15 C20 0.2(4)
C12 C11 C17 C19 73.3(4)
C16 C11 C17 C19 -105.9(3)
C12 C11 C17 C18 -48.5(4)
C16 C11 C17 C18 132.3(3)
C14 C15 C20 C22 -79.8(4)
C16 C15 C20 C22 99.6(4)
C14 C15 C20 C21 44.0(4)
C16 C15 C20 C21 -136.6(3)
C27 C28 C23 C24 6.0(4)
N2 C28 C23 C24 -169.4(2)
C27 C28 C23 C29 -176.1(2)
N2 C28 C23 C29 8.6(4)
C28 C23 C24 C25 -1.6(4)
C29 C23 C24 C25 -179.6(3)
C23 C24 C25 C26 -3.1(5)
C24 C25 C26 C27 3.5(5)
C25 C26 C27 C28 0.8(4)
C25 C26 C27 C32 178.2(3)
C23 C28 C27 C26 -5.6(4)
N2 C28 C27 C26 169.7(2)
C23 C28 C27 C32 177.1(2)
N2 C28 C27 C32 -7.6(4)
C24 C23 C29 C31 -54.3(4)
C28 C23 C29 C31 127.7(3)
C24 C23 C29 C30 69.5(4)
C28 C23 C29 C30 -108.5(4)
C26 C27 C32 C33 61.7(4)
C28 C27 C32 C33 -121.1(3)
C26 C27 C32 C34 -59.1(4)
C28 C27 C32 C34 118.1(4)
N3 C36 C37 C38 7.2(5)
C35 C36 C37 C38 -171.8(3)
C36 C37 C38 N4 -15.9(5)
C36 C37 C38 C39 162.4(3)
C45 C40 C41 C42 -0.5(4)
C46 C40 C41 C42 177.7(3)
C40 C41 C42 C43 1.5(5)
C41 C42 C43 C44 -0.6(5)
C42 C43 C44 C45 -1.3(5)
C42 C43 C44 C49 -178.9(3)
C41 C40 C45 C44 -1.4(4)
C46 C40 C45 C44 -179.6(3)
C41 C40 C45 N3 177.4(2)
C46 C40 C45 N3 -0.8(4)
C43 C44 C45 C40 2.3(4)
C49 C44 C45 C40 179.8(3)
C43 C44 C45 N3 -176.6(3)
C49 C44 C45 N3 0.9(4)
C41 C40 C46 C48 69.6(3)
C45 C40 C46 C48 -112.2(3)
C41 C40 C46 C47 -52.1(4)
C45 C40 C46 C47 126.1(3)
C43 C44 C49 C50 -42.6(5)
C45 C44 C49 C50 139.9(3)
C43 C44 C49 C51 83.9(4)
C45 C44 C49 C51 -93.6(4)
C56 C57 C52 C53 -0.6(4)
N4 C57 C52 C53 178.9(3)
C56 C57 C52 C58 179.8(3)
N4 C57 C52 C58 -0.7(4)
C57 C52 C53 C54 -0.3(5)
C58 C52 C53 C54 179.4(4)
C52 C53 C54 C55 0.9(6)
C53 C54 C55 C56 -0.6(6)
C52 C57 C56 C55 0.8(4)
N4 C57 C56 C55 -178.7(2)
C52 C57 C56 C61 -179.7(3)
N4 C57 C56 C61 0.9(4)
C54 C55 C56 C57 -0.2(5)
C54 C55 C56 C61 -179.8(3)
C53 C52 C58 C60 45.3(4)
C57 C52 C58 C60 -135.1(3)
C53 C52 C58 C59 -76.6(5)
C57 C52 C58 C59 103.1(4)
C57 C56 C61 C62 -97.3(3)
C55 C56 C61 C62 82.3(4)
C57 C56 C61 C63 139.3(3)
C55 C56 C61 C63 -41.1(4)
Cr2 C1 C2 C3 68.5(5)
Cr1 C1 C2 C3 -6.6(6)
C1 C2 C3 C4 -47.8(8)
C2 C3 C4 C5 39.6(7)
C3 C4 C5 Cr1 22.0(5)
C3 C4 C5 Cr2 -53.2(5)
C64 C65 C66 C67 169.4(19)
C65 C66 C67 C68 -169.7(18)
C4 C5 Cr1 N2 144.9(3)
Cr2 C5 Cr1 N2 -115.87(8)
C4 C5 Cr1 N1 42.0(3)
Cr2 C5 Cr1 N1 141.24(12)
C4 C5 Cr1 C1 -50.0(3)
Cr2 C5 Cr1 C1 49.20(9)
C4 C5 Cr1 Cr2 -99.2(3)
C2 C1 Cr1 N2 150.3(3)
Cr2 C1 Cr1 N2 54.1(3)
C2 C1 Cr1 N1 -98.7(3)
Cr2 C1 Cr1 N1 165.08(7)
C2 C1 Cr1 C5 44.4(3)
Cr2 C1 Cr1 C5 -51.80(9)
C2 C1 Cr1 Cr2 96.2(3)
C2 C1 Cr2 N3 125.9(3)
Cr1 C1 Cr2 N3 -118.64(8)
C2 C1 Cr2 N4 25.5(3)
Cr1 C1 Cr2 N4 141.03(13)
C2 C1 Cr2 C5 -65.8(3)
Cr1 C1 Cr2 C5 49.69(9)
C2 C1 Cr2 Cr1 -115.5(3)
C4 C5 Cr2 N3 161.1(4)
Cr1 C5 Cr2 N3 49.7(5)
C4 C5 Cr2 N4 -87.0(2)
Cr1 C5 Cr2 N4 161.67(8)
C4 C5 Cr2 C1 59.3(2)
Cr1 C5 Cr2 C1 -52.07(9)
C4 C5 Cr2 Cr1 111.4(2)
N2 Cr1 Cr2 N3 -85.79(10)
N1 Cr1 Cr2 N3 52.75(13)
C5 Cr1 Cr2 N3 -169.80(12)
C1 Cr1 Cr2 N3 80.34(11)
N2 Cr1 Cr2 N4 51.06(12)
N1 Cr1 Cr2 N4 -170.40(14)
C5 Cr1 Cr2 N4 -32.95(14)
C1 Cr1 Cr2 N4 -142.81(14)
N2 Cr1 Cr2 C1 -166.13(11)
N1 Cr1 Cr2 C1 -27.59(14)
C5 Cr1 Cr2 C1 109.86(13)
N2 Cr1 Cr2 C5 84.02(12)
N1 Cr1 Cr2 C5 -137.45(14)
C1 Cr1 Cr2 C5 -109.86(13)
C8 C7 N1 C16 167.9(2)
C6 C7 N1 C16 -10.1(3)
C8 C7 N1 Cr1 -1.3(3)
C6 C7 N1 Cr1 -179.23(18)
C11 C16 N1 C7 91.7(3)
C15 C16 N1 C7 -88.1(3)
C11 C16 N1 Cr1 -98.5(2)
C15 C16 N1 Cr1 81.6(2)
N2 Cr1 N1 C7 17.2(2)
C5 Cr1 N1 C7 123.6(2)
C1 Cr1 N1 C7 -148.5(2)
Cr2 Cr1 N1 C7 -126.64(17)
N2 Cr1 N1 C16 -151.69(17)
C5 Cr1 N1 C16 -45.3(2)
C1 Cr1 N1 C16 42.56(18)
Cr2 Cr1 N1 C16 64.4(2)
C8 C9 N2 C28 -168.5(2)
C10 C9 N2 C28 8.8(4)
C8 C9 N2 Cr1 14.3(4)
C10 C9 N2 Cr1 -168.4(2)
C27 C28 N2 C9 -88.3(3)
C23 C28 N2 C9 87.1(3)
C27 C28 N2 Cr1 88.9(3)
C23 C28 N2 Cr1 -95.6(2)
N1 Cr1 N2 C9 -23.2(2)
C5 Cr1 N2 C9 -167.6(2)
C1 Cr1 N2 C9 88.7(4)
Cr2 Cr1 N2 C9 135.34(19)
N1 Cr1 N2 C28 159.82(19)
C5 Cr1 N2 C28 15.4(2)
C1 Cr1 N2 C28 -88.3(4)
Cr2 Cr1 N2 C28 -41.7(2)
C37 C36 N3 C45 -163.1(3)
C35 C36 N3 C45 15.8(4)
C37 C36 N3 Cr2 15.9(4)
C35 C36 N3 Cr2 -165.2(2)
C40 C45 N3 C36 -89.4(3)
C44 C45 N3 C36 89.4(3)
C40 C45 N3 Cr2 91.6(3)
C44 C45 N3 Cr2 -89.6(3)
N4 Cr2 N3 C36 -21.8(2)
C1 Cr2 N3 C36 -168.9(2)
C5 Cr2 N3 C36 90.7(5)
Cr1 Cr2 N3 C36 134.98(19)
N4 Cr2 N3 C45 157.11(19)
C1 Cr2 N3 C45 10.1(2)
C5 Cr2 N3 C45 -90.3(5)
Cr1 Cr2 N3 C45 -46.1(2)
C37 C38 N4 C57 170.6(3)
C39 C38 N4 C57 -7.6(4)
C37 C38 N4 Cr2 -0.1(4)
C39 C38 N4 Cr2 -178.3(2)
C52 C57 N4 C38 -85.9(3)
C56 C57 N4 C38 93.6(3)
C52 C57 N4 Cr2 85.3(3)
C56 C57 N4 Cr2 -95.2(3)
N3 Cr2 N4 C38 14.5(2)
C1 Cr2 N4 C38 117.4(2)
C5 Cr2 N4 C38 -154.6(2)
Cr1 Cr2 N4 C38 -128.40(18)
N3 Cr2 N4 C57 -155.88(19)
C1 Cr2 N4 C57 -53.0(3)
C5 Cr2 N4 C57 35.1(2)
Cr1 Cr2 N4 C57 61.2(2)
